data_7241059
loop_
_publ_author_name
'Tervola, Essi'
'Truong, Khai-Nghi'
'Ward, Jas S.'
'Priimagi, Arri'
'Rissanen, Kari'

_publ_section_title
;
 Fluorescence enhancement of quinolines by protonation
;
_journal_issue 49
_journal_name_full 'RSC Advances'
_journal_page_first 29385
_journal_page_last 29393
_journal_paper_doi 10.1039/D0RA04691D
_journal_volume 10
_journal_year 2020
_chemical_formula_moiety 'C13 H10 N, C2 Cl3 O2'
_chemical_formula_sum 'C15 H10 Cl3 N O2'
_chemical_formula_weight 342.59
_chemical_name_common Acridine+Trichloroacetate
_chemical_name_systematic 5
_space_group_crystal_system triclinic
_space_group_IT_number 2
_space_group_name_Hall '-P 1'
_space_group_name_H-M_alt 'P -1'
_atom_sites_solution_hydrogens geom
_audit_creation_method SHELXL-2017/1
_audit_update_record
;
2020-05-04 deposited with the CCDC.	2020-07-24 downloaded from the CCDC.
;
_cell_angle_alpha 76.517(3)
_cell_angle_beta 74.637(5)
_cell_angle_gamma 79.462(5)
_cell_formula_units_Z 2
_cell_length_a 6.8497(4)
_cell_length_b 9.3744(8)
_cell_length_c 12.0307(10)
_cell_measurement_reflns_used 2181
_cell_measurement_temperature 170(2)
_cell_measurement_theta_max 27.485
_cell_measurement_theta_min 0.407
_cell_volume 718.31(10)
_computing_cell_refinement 'HKL Scalepack (Otwinowski & Minor 1997)'
_computing_data_collection 'Collect (Bruker AXS BV, 1997-2004)'
_computing_data_reduction 'HKL Denzo and Scalepack (Otwinowski & Minor 1997)'
_computing_molecular_graphics 'PLATON (Spek, 2009)'
_computing_structure_refinement 'SHELXL-2017/1 (Sheldrick, 2017)'
_computing_structure_solution 'SHELXT 2014/5 (Sheldrick, 2014)'
_diffrn_ambient_temperature 170(2)
_diffrn_measured_fraction_theta_full 0.993
_diffrn_measured_fraction_theta_max 0.993
_diffrn_measurement_device '95mm CCD camera on \k-goniostat'
_diffrn_measurement_device_type KappaCCD
_diffrn_measurement_method CCD
_diffrn_radiation_monochromator 'horizonally mounted graphite crystal'
_diffrn_radiation_type MoK\a
_diffrn_radiation_wavelength 0.71073
_diffrn_reflns_av_R_equivalents 0.0345
_diffrn_reflns_av_unetI/netI 0.0568
_diffrn_reflns_Laue_measured_fraction_full 0.993
_diffrn_reflns_Laue_measured_fraction_max 0.993
_diffrn_reflns_limit_h_max 8
_diffrn_reflns_limit_h_min -8
_diffrn_reflns_limit_k_max 11
_diffrn_reflns_limit_k_min -9
_diffrn_reflns_limit_l_max 14
_diffrn_reflns_limit_l_min -14
_diffrn_reflns_number 6478
_diffrn_reflns_point_group_measured_fraction_full 0.993
_diffrn_reflns_point_group_measured_fraction_max 0.993
_diffrn_reflns_theta_full 25.242
_diffrn_reflns_theta_max 26.245
_diffrn_reflns_theta_min 1.790
_exptl_absorpt_coefficient_mu 0.640
_exptl_absorpt_correction_T_max 0.7458
_exptl_absorpt_correction_T_min 0.6708
_exptl_absorpt_correction_type multi-scan
_exptl_absorpt_process_details SADABS
_exptl_crystal_colour yellow
_exptl_crystal_density_diffrn 1.584
_exptl_crystal_description plate
_exptl_crystal_F_000 348
_exptl_crystal_size_max 0.14
_exptl_crystal_size_mid 0.13
_exptl_crystal_size_min 0.06
_refine_diff_density_max 0.244
_refine_diff_density_min -0.305
_refine_diff_density_rms 0.052
_refine_ls_extinction_method none
_refine_ls_goodness_of_fit_ref 1.036
_refine_ls_hydrogen_treatment constr
_refine_ls_matrix_type full
_refine_ls_number_parameters 190
_refine_ls_number_reflns 2875
_refine_ls_number_restraints 0
_refine_ls_restrained_S_all 1.036
_refine_ls_R_factor_all 0.0754
_refine_ls_R_factor_gt 0.0478
_refine_ls_shift/su_max 0.000
_refine_ls_shift/su_mean 0.000
_refine_ls_structure_factor_coef Fsqd
_refine_ls_weighting_details 'w=1/[\s^2^(Fo^2^)+(0.0274P)^2^+0.5339P] where P=(Fo^2^+2Fc^2^)/3'
_refine_ls_weighting_scheme calc
_refine_ls_wR_factor_gt 0.0975
_refine_ls_wR_factor_ref 0.1073
_reflns_Friedel_coverage 0.000
_reflns_number_gt 2068
_reflns_number_total 2875
_reflns_threshold_expression 'I > 2\s(I)'
_cod_data_source_file d0ra04691d2.cif
_cod_data_source_block 5
_cod_depositor_comments 'Adding full bibliography for 7241053--7241066.cif.'
_cod_database_code 7241059
_shelx_shelxl_version_number 2017/1
_shelx_space_group_comment
;
The symmetry employed for this shelxl refinement is uniquely defined
by the following loop, which should always be used as a source of
symmetry information in preference to the above space-group names.
They are only intended as comments.
;
_shelx_estimated_absorpt_t_min 0.916
_shelx_estimated_absorpt_t_max 0.963

loop_
_space_group_symop_operation_xyz
'x, y, z'
'-x, -y, -z'

loop_
_atom_site_label
_atom_site_type_symbol
_atom_site_fract_x
_atom_site_fract_y
_atom_site_fract_z
_atom_site_U_iso_or_equiv
_atom_site_adp_type
_atom_site_occupancy
_atom_site_site_symmetry_order
_atom_site_calc_flag
_atom_site_refinement_flags_posn
_atom_site_refinement_flags_adp
_atom_site_refinement_flags_occupancy
_atom_site_disorder_assembly
_atom_site_disorder_group
N10 N 0.2728(3) 0.3897(2) 0.48416(17) 0.0334(5) Uani 1 1 d . . . . .
H10N H 0.311006 0.336135 0.413248 0.040 Uiso 1 1 calc R U . . .
C1 C 0.1882(4) 0.7725(3) 0.5327(2) 0.0415(7) Uani 1 1 d . . . . .
H1 H 0.149975 0.825256 0.595271 0.050 Uiso 1 1 calc R U . . .
C2 C 0.2272(4) 0.8471(3) 0.4197(3) 0.0454(7) Uani 1 1 d . . . . .
H2 H 0.216027 0.952084 0.403477 0.054 Uiso 1 1 calc R U . . .
C3 C 0.2843(4) 0.7696(4) 0.3260(2) 0.0447(7) Uani 1 1 d . . . . .
H3 H 0.312795 0.823651 0.247500 0.054 Uiso 1 1 calc R U . . .
C4 C 0.2994(4) 0.6198(3) 0.3453(2) 0.0400(7) Uani 1 1 d . . . . .
H4 H 0.336836 0.569818 0.281122 0.048 Uiso 1 1 calc R U . . .
C4A C 0.2588(3) 0.5390(3) 0.4625(2) 0.0333(6) Uani 1 1 d . . . . .
C5 C 0.2612(4) 0.1508(3) 0.6111(2) 0.0412(7) Uani 1 1 d . . . . .
H5 H 0.297612 0.102902 0.545717 0.049 Uiso 1 1 calc R U . . .
C6 C 0.2292(4) 0.0707(4) 0.7223(3) 0.0481(7) Uani 1 1 d . . . . .
H6 H 0.245369 -0.034148 0.734070 0.058 Uiso 1 1 calc R U . . .
C7 C 0.1728(4) 0.1388(4) 0.8206(3) 0.0501(8) Uani 1 1 d . . . . .
H7 H 0.150203 0.079398 0.897357 0.060 Uiso 1 1 calc R U . . .
C8 C 0.1502(4) 0.2882(4) 0.8073(2) 0.0454(7) Uani 1 1 d . . . . .
H8 H 0.111325 0.332681 0.874542 0.054 Uiso 1 1 calc R U . . .
C8A C 0.1846(4) 0.3788(3) 0.6923(2) 0.0348(6) Uani 1 1 d . . . . .
C9 C 0.1676(4) 0.5319(3) 0.6720(2) 0.0367(6) Uani 1 1 d . . . . .
H9 H 0.130226 0.580827 0.736788 0.044 Uiso 1 1 calc R U . . .
C9A C 0.2045(3) 0.6152(3) 0.5577(2) 0.0345(6) Uani 1 1 d . . . . .
C10A C 0.2394(3) 0.3071(3) 0.5941(2) 0.0342(6) Uani 1 1 d . . . . .
Cl1 Cl 0.25820(12) 0.43688(9) 0.04949(7) 0.0544(2) Uani 1 1 d . . . . .
Cl2 Cl 0.17523(14) 0.13712(10) 0.14237(7) 0.0649(3) Uani 1 1 d . . . . .
Cl3 Cl 0.57444(13) 0.19569(10) 0.00593(7) 0.0641(3) Uani 1 1 d . . . . .
O1 O 0.2853(3) 0.2545(3) 0.31461(17) 0.0599(6) Uani 1 1 d . . . . .
O2 O 0.5955(3) 0.2997(3) 0.21102(19) 0.0632(6) Uani 1 1 d . . . . .
C12 C 0.3627(4) 0.2584(3) 0.1105(2) 0.0377(6) Uani 1 1 d . . . . .
C11 C 0.4245(4) 0.2715(3) 0.2240(2) 0.0396(6) Uani 1 1 d . . . . .

loop_
_atom_site_aniso_label
_atom_site_aniso_U_11
_atom_site_aniso_U_22
_atom_site_aniso_U_33
_atom_site_aniso_U_23
_atom_site_aniso_U_13
_atom_site_aniso_U_12
N10 0.0303(11) 0.0411(14) 0.0325(11) -0.0151(10) -0.0072(9) -0.0037(10)
C1 0.0399(15) 0.0449(18) 0.0431(16) -0.0157(14) -0.0087(12) -0.0061(13)
C2 0.0384(15) 0.0417(18) 0.0579(19) -0.0091(15) -0.0141(13) -0.0060(13)
C3 0.0390(15) 0.052(2) 0.0416(16) -0.0019(14) -0.0092(12) -0.0116(13)
C4 0.0354(14) 0.052(2) 0.0350(14) -0.0138(13) -0.0079(11) -0.0049(13)
C4A 0.0237(12) 0.0441(18) 0.0357(14) -0.0133(12) -0.0086(10) -0.0043(11)
C5 0.0382(15) 0.0428(18) 0.0483(16) -0.0163(14) -0.0132(12) -0.0055(12)
C6 0.0443(16) 0.0436(19) 0.0599(19) -0.0065(15) -0.0208(14) -0.0063(13)
C7 0.0539(18) 0.054(2) 0.0431(16) -0.0012(15) -0.0182(14) -0.0088(15)
C8 0.0484(16) 0.056(2) 0.0335(15) -0.0101(14) -0.0130(12) -0.0051(14)
C8A 0.0311(13) 0.0433(17) 0.0350(14) -0.0127(12) -0.0113(10) -0.0058(11)
C9 0.0335(13) 0.0474(18) 0.0347(14) -0.0188(13) -0.0084(11) -0.0044(12)
C9A 0.0263(12) 0.0427(17) 0.0383(14) -0.0141(12) -0.0087(10) -0.0045(11)
C10A 0.0249(12) 0.0442(17) 0.0374(14) -0.0118(12) -0.0106(10) -0.0042(11)
Cl1 0.0614(5) 0.0431(5) 0.0566(5) -0.0022(4) -0.0210(4) -0.0007(4)
Cl2 0.0915(6) 0.0680(6) 0.0479(4) -0.0079(4) -0.0175(4) -0.0446(5)
Cl3 0.0742(6) 0.0647(6) 0.0456(4) -0.0244(4) -0.0003(4) 0.0081(4)
O1 0.0642(13) 0.0864(18) 0.0381(11) -0.0304(11) -0.0024(10) -0.0225(12)
O2 0.0559(14) 0.0810(18) 0.0624(14) -0.0200(13) -0.0177(11) -0.0195(12)
C12 0.0457(15) 0.0339(16) 0.0342(14) -0.0103(12) -0.0066(11) -0.0063(12)
C11 0.0497(17) 0.0342(17) 0.0386(15) -0.0114(12) -0.0132(13) -0.0047(13)

loop_
_atom_type_symbol
_atom_type_description
_atom_type_scat_dispersion_real
_atom_type_scat_dispersion_imag
_atom_type_scat_source
C C 0.0033 0.0016 'International Tables Vol C Tables 4.2.6.8 and 6.1.1.4'
H H 0.0000 0.0000 'International Tables Vol C Tables 4.2.6.8 and 6.1.1.4'
N N 0.0061 0.0033 'International Tables Vol C Tables 4.2.6.8 and 6.1.1.4'
O O 0.0106 0.0060 'International Tables Vol C Tables 4.2.6.8 and 6.1.1.4'
Cl Cl 0.1484 0.1585 'International Tables Vol C Tables 4.2.6.8 and 6.1.1.4'

loop_
_geom_angle_atom_site_label_1
_geom_angle_atom_site_label_2
_geom_angle_atom_site_label_3
_geom_angle
_geom_angle_site_symmetry_1
_geom_angle_site_symmetry_3
_geom_angle_publ_flag
C10A N10 C4A 122.8(2) . . ?
C10A N10 H10N 118.6 . . ?
C4A N10 H10N 118.6 . . ?
C2 C1 C9A 120.2(3) . . ?
C2 C1 H1 119.9 . . ?
C9A C1 H1 119.9 . . ?
C1 C2 C3 120.3(3) . . ?
C1 C2 H2 119.8 . . ?
C3 C2 H2 119.8 . . ?
C4 C3 C2 121.7(3) . . ?
C4 C3 H3 119.2 . . ?
C2 C3 H3 119.2 . . ?
C3 C4 C4A 119.2(3) . . ?
C3 C4 H4 120.4 . . ?
C4A C4 H4 120.4 . . ?
N10 C4A C4 120.4(2) . . ?
N10 C4A C9A 119.8(2) . . ?
C4 C4A C9A 119.8(3) . . ?
C6 C5 C10A 118.9(3) . . ?
C6 C5 H5 120.6 . . ?
C10A C5 H5 120.6 . . ?
C5 C6 C7 121.7(3) . . ?
C5 C6 H6 119.1 . . ?
C7 C6 H6 119.1 . . ?
C8 C7 C6 120.8(3) . . ?
C8 C7 H7 119.6 . . ?
C6 C7 H7 119.6 . . ?
C7 C8 C8A 120.2(3) . . ?
C7 C8 H8 119.9 . . ?
C8A C8 H8 119.9 . . ?
C9 C8A C10A 118.8(2) . . ?
C9 C8A C8 123.3(2) . . ?
C10A C8A C8 117.9(3) . . ?
C8A C9 C9A 121.0(2) . . ?
C8A C9 H9 119.5 . . ?
C9A C9 H9 119.5 . . ?
C9 C9A C4A 118.2(3) . . ?
C9 C9A C1 123.0(2) . . ?
C4A C9A C1 118.8(2) . . ?
N10 C10A C5 120.1(2) . . ?
N10 C10A C8A 119.4(2) . . ?
C5 C10A C8A 120.5(2) . . ?
C11 C12 Cl3 111.87(19) . . ?
C11 C12 Cl1 107.14(18) . . ?
Cl3 C12 Cl1 108.99(14) . . ?
C11 C12 Cl2 112.10(18) . . ?
Cl3 C12 Cl2 108.31(15) . . ?
Cl1 C12 Cl2 108.33(15) . . ?
O2 C11 O1 129.6(3) . . ?
O2 C11 C12 116.5(2) . . ?
O1 C11 C12 113.8(2) . . ?

loop_
_geom_bond_atom_site_label_1
_geom_bond_atom_site_label_2
_geom_bond_distance
_geom_bond_site_symmetry_2
_geom_bond_publ_flag
N10 C10A 1.352(3) . ?
N10 C4A 1.353(3) . ?
N10 H10N 1.0400 . ?
C1 C2 1.357(4) . ?
C1 C9A 1.424(4) . ?
C1 H1 0.9500 . ?
C2 C3 1.412(4) . ?
C2 H2 0.9500 . ?
C3 C4 1.358(4) . ?
C3 H3 0.9500 . ?
C4 C4A 1.418(4) . ?
C4 H4 0.9500 . ?
C4A C9A 1.420(3) . ?
C5 C6 1.355(4) . ?
C5 C10A 1.417(4) . ?
C5 H5 0.9500 . ?
C6 C7 1.405(4) . ?
C6 H6 0.9500 . ?
C7 C8 1.357(4) . ?
C7 H7 0.9500 . ?
C8 C8A 1.429(4) . ?
C8 H8 0.9500 . ?
C8A C9 1.387(4) . ?
C8A C10A 1.425(4) . ?
C9 C9A 1.398(4) . ?
C9 H9 0.9500 . ?
Cl1 C12 1.766(3) . ?
Cl2 C12 1.778(3) . ?
Cl3 C12 1.760(3) . ?
O1 C11 1.244(3) . ?
O2 C11 1.209(3) . ?
C12 C11 1.569(4) . ?
